data_1562084
loop_
_publ_author_name
'Rachuri, Yadagiri'
'Bisht, Kamal Kumar'
'Parmar, Bhavesh'
'Suresh, Eringathodi'

_publ_section_title
;
 Luminescent MOFs comprising mixed tritopic linkers and Cd(II)/Zn(II)
 nodes for selective detection of organic nitro compounds and iodine
 capture
;
_journal_name_full 'Journal of Solid State Chemistry'
_journal_page_first 23
_journal_page_last 31
_journal_paper_doi 10.1016/j.jssc.2014.05.012
_journal_volume 223
_journal_year 2015
_chemical_formula_sum 'C54 H50 N12 O18 Zn3'
_chemical_formula_weight 1351.17
_space_group_IT_number 15
_space_group_name_Hall '-C 2yc'
_space_group_name_H-M_alt 'C 1 2/c 1'
_symmetry_cell_setting monoclinic
_symmetry_space_group_name_H-M 'C 1 2/c 1'
_atom_sites_solution_hydrogens geom
_atom_sites_solution_primary direct
_atom_sites_solution_secondary difmap
_cell_angle_alpha 90.00
_cell_angle_beta 120.638(2)
_cell_angle_gamma 90.00
_cell_formula_units_Z 4
_cell_length_a 23.220(2)
_cell_length_b 18.0739(19)
_cell_length_c 15.2620(16)
_cell_measurement_reflns_used 5775
_cell_measurement_temperature 150(2)
_cell_measurement_theta_max 28.11
_cell_measurement_theta_min 2.25
_cell_volume 5511.0(10)
_computing_cell_refinement 'BRUKER SMART'
_computing_data_collection 'BRUKER SMART'
_computing_data_reduction 'BRUKER SAINT'
_computing_molecular_graphics ORTEP
_computing_structure_refinement 'SHELXL-97 (Sheldrick, 1997)'
_computing_structure_solution 'SHELXS-97 (Sheldrick, 1990)'
_diffrn_ambient_temperature 150(2)
_diffrn_measured_fraction_theta_full 0.996
_diffrn_measured_fraction_theta_max 0.996
_diffrn_measurement_device_type 'BRUKER SMART APEX CCD DIFFARCTOMETER'
_diffrn_measurement_method 'OMEGA-PHI SCAN'
_diffrn_radiation_monochromator graphite
_diffrn_radiation_source 'fine-focus sealed tube'
_diffrn_radiation_type MoK\a
_diffrn_radiation_wavelength 0.71073
_diffrn_reflns_av_R_equivalents 0.0283
_diffrn_reflns_av_sigmaI/netI 0.0373
_diffrn_reflns_limit_h_max 29
_diffrn_reflns_limit_h_min -29
_diffrn_reflns_limit_k_max 23
_diffrn_reflns_limit_k_min -15
_diffrn_reflns_limit_l_max 19
_diffrn_reflns_limit_l_min -18
_diffrn_reflns_number 15794
_diffrn_reflns_theta_full 27.00
_diffrn_reflns_theta_max 27.00
_diffrn_reflns_theta_min 1.76
_exptl_absorpt_coefficient_mu 1.383
_exptl_absorpt_correction_T_max 0.9597
_exptl_absorpt_correction_T_min 0.6981
_exptl_absorpt_correction_type multi-scan
_exptl_absorpt_process_details 'BRUKER SADABS'
_exptl_crystal_colour colourless
_exptl_crystal_density_diffrn 1.629
_exptl_crystal_density_method 'not measured'
_exptl_crystal_description plates
_exptl_crystal_F_000 2768
_exptl_crystal_size_max 0.28
_exptl_crystal_size_mid 0.03
_exptl_crystal_size_min 0.03
_refine_diff_density_max 0.681
_refine_diff_density_min -0.640
_refine_diff_density_rms 0.085
_refine_ls_extinction_method none
_refine_ls_goodness_of_fit_ref 1.100
_refine_ls_hydrogen_treatment mixed
_refine_ls_matrix_type full
_refine_ls_number_parameters 407
_refine_ls_number_reflns 5986
_refine_ls_number_restraints 6
_refine_ls_restrained_S_all 1.101
_refine_ls_R_factor_all 0.0546
_refine_ls_R_factor_gt 0.0465
_refine_ls_shift/su_max 0.002
_refine_ls_shift/su_mean 0.000
_refine_ls_structure_factor_coef Fsqd
_refine_ls_weighting_details 'calc w=1/[\s^2^(Fo^2^)+(0.0440P)^2^+15.1873P] where P=(Fo^2^+2Fc^2^)/3'
_refine_ls_weighting_scheme calc
_refine_ls_wR_factor_gt 0.1036
_refine_ls_wR_factor_ref 0.1073
_reflns_number_gt 5251
_reflns_number_total 5986
_reflns_threshold_expression >2sigma(I)
_cod_data_source_file JSSC-2015-223-23.cif
_cod_data_source_block ycp203m
_cod_depositor_comments
;
The following automatic conversions were performed:

data item '_exptl_absorpt_correction_type' value 'MULTI-SCAN' was
changed to 'multi-scan' in accordance with the built-in table derived
from the CIF Core dictionary named 'cif_core.dic' version 2.4.5 last
updated on 2014-11-21.

data item '_symmetry_cell_setting' value 'Monoclinic' was changed to
'monoclinic' in accordance with the built-in table derived from the
CIF Core dictionary named 'cif_core.dic' version 2.4.5 last updated
on 2014-11-21.

Automatic conversion script
Id: cif_fix_values 8369 2020-08-20 11:38:08Z andrius 
;
_cod_original_sg_symbol_H-M C2/c
_cod_database_code 1562084

loop_
_symmetry_equiv_pos_as_xyz
'x, y, z'
'-x, y, -z+1/2'
'x+1/2, y+1/2, z'
'-x+1/2, y+1/2, -z+1/2'
'-x, -y, -z'
'x, -y, z-1/2'
'-x+1/2, -y+1/2, -z'
'x+1/2, -y+1/2, z-1/2'

loop_
_atom_site_label
_atom_site_type_symbol
_atom_site_fract_x
_atom_site_fract_y
_atom_site_fract_z
_atom_site_U_iso_or_equiv
_atom_site_adp_type
_atom_site_occupancy
_atom_site_symmetry_multiplicity
_atom_site_calc_flag
_atom_site_refinement_flags
_atom_site_disorder_assembly
_atom_site_disorder_group
Zn1 Zn 0.701779(16) 0.050342(17) 1.08385(2) 0.01687(10) Uani 1 1 d . . .
Zn2 Zn 1.0000 0.12483(3) 1.7500 0.02009(12) Uani 1 2 d S . .
N1 N 0.60186(12) 0.05240(13) 0.99220(18) 0.0204(5) Uani 1 1 d . . .
N2 N 0.49511(12) 0.07528(14) 0.92898(19) 0.0214(5) Uani 1 1 d . . .
N3 N 0.33532(13) 0.32179(14) 0.54981(19) 0.0241(5) Uani 1 1 d . . .
N4 N 0.25802(13) 0.40010(14) 0.53542(19) 0.0230(5) Uani 1 1 d . . .
N5 N 0.44895(14) 0.45602(14) 0.87982(19) 0.0254(6) Uani 1 1 d . . .
N6 N 0.46036(12) 0.55538(14) 0.80783(19) 0.0225(5) Uani 1 1 d . . .
O1 O 0.72804(11) 0.10613(11) 1.21222(15) 0.0244(5) Uani 1 1 d . . .
O2 O 0.68374(12) 0.21281(12) 1.13339(16) 0.0334(5) Uani 1 1 d . . .
O3 O 0.92916(11) 0.19612(12) 1.66085(17) 0.0335(6) Uani 1 1 d . . .
O4 O 0.88519(11) 0.09335(12) 1.57150(17) 0.0320(5) Uani 1 1 d . . .
O5 O 0.77236(10) 0.44903(10) 1.35143(15) 0.0215(4) Uani 1 1 d . . .
O6 O 0.79987(11) 0.43530(11) 1.51147(16) 0.0253(5) Uani 1 1 d . . .
O7 O 0.64134(14) 0.0641(2) 0.2828(2) 0.0603(9) Uani 1 1 d D . .
H7D H 0.668(2) 0.065(3) 0.3513(14) 0.081(17) Uiso 1 1 d D . .
H7C H 0.6733(17) 0.066(3) 0.266(3) 0.063(14) Uiso 1 1 d D . .
O8 O 0.5817(2) 0.2928(2) 0.1174(3) 0.1046(16) Uani 1 1 d . . .
O9 O 0.5370(3) 0.1709(2) 0.1879(4) 0.0966(14) Uani 1 1 d D . .
H9D H 0.5641(16) 0.1331(19) 0.226(3) 0.050 Uiso 1 1 d D . .
H9C H 0.5014(13) 0.162(2) 0.195(3) 0.050 Uiso 1 1 d D . .
C1 C 0.71860(15) 0.17673(17) 1.2115(2) 0.0229(6) Uani 1 1 d . . .
C2 C 0.75516(14) 0.21487(15) 1.3136(2) 0.0183(6) Uani 1 1 d . . .
C3 C 0.79563(14) 0.17358(15) 1.4004(2) 0.0184(6) Uani 1 1 d . . .
H3 H 0.7973 0.1224 1.3955 0.022 Uiso 1 1 calc R . .
C4 C 0.83374(13) 0.20764(16) 1.4945(2) 0.0192(6) Uani 1 1 d . . .
C5 C 0.82834(13) 0.28367(16) 1.5027(2) 0.0185(6) Uani 1 1 d . . .
H5 H 0.8523 0.3065 1.5660 0.022 Uiso 1 1 calc R . .
C6 C 0.78712(13) 0.32564(15) 1.4163(2) 0.0165(5) Uani 1 1 d . . .
C7 C 0.75193(13) 0.29142(15) 1.3214(2) 0.0178(6) Uani 1 1 d . . .
H7 H 0.7263 0.3197 1.2633 0.021 Uiso 1 1 calc R . .
C8 C 0.88523(15) 0.16149(17) 1.5818(2) 0.0240(6) Uani 1 1 d . . .
C9 C 0.78577(13) 0.40850(16) 1.4277(2) 0.0193(6) Uani 1 1 d . . .
C10 C 0.56457(16) 0.00661(19) 0.9099(2) 0.0289(7) Uani 1 1 d . . .
H10 H 0.5821 -0.0285 0.8853 0.035 Uiso 1 1 calc R . .
C11 C 0.49858(16) 0.02067(18) 0.8704(2) 0.0290(7) Uani 1 1 d . . .
H11 H 0.4629 -0.0023 0.8146 0.035 Uiso 1 1 calc R . .
C12 C 0.55781(15) 0.09286(16) 1.0009(2) 0.0229(6) Uani 1 1 d . . .
H12 H 0.5688 0.1289 1.0505 0.027 Uiso 1 1 calc R . .
C13 C 0.43370(15) 0.11388(17) 0.9083(3) 0.0264(7) Uani 1 1 d . . .
H13A H 0.4346 0.1225 0.9718 0.032 Uiso 1 1 calc R . .
H13B H 0.3950 0.0834 0.8651 0.032 Uiso 1 1 calc R . .
C14 C 0.42833(14) 0.18670(17) 0.8564(2) 0.0228(6) Uani 1 1 d . . .
C15 C 0.40870(15) 0.19000(17) 0.7534(2) 0.0250(6) Uani 1 1 d . . .
H15 H 0.3956 0.1470 0.7146 0.030 Uiso 1 1 calc R . .
C16 C 0.40859(14) 0.25635(17) 0.7086(2) 0.0230(6) Uani 1 1 d . . .
C17 C 0.42805(15) 0.32055(17) 0.7680(2) 0.0235(6) Uani 1 1 d . . .
H17 H 0.4290 0.3653 0.7388 0.028 Uiso 1 1 calc R . .
C18 C 0.44591(15) 0.31867(17) 0.8695(2) 0.0244(6) Uani 1 1 d . . .
C19 C 0.44607(14) 0.25098(17) 0.9132(2) 0.0235(6) Uani 1 1 d . . .
H19 H 0.4583 0.2491 0.9814 0.028 Uiso 1 1 calc R . .
C20 C 0.38450(16) 0.26149(18) 0.5959(2) 0.0268(7) Uani 1 1 d . . .
H20A H 0.4222 0.2709 0.5866 0.032 Uiso 1 1 calc R . .
H20B H 0.3641 0.2150 0.5628 0.032 Uiso 1 1 calc R . .
C21 C 0.3356(2) 0.3806(2) 0.4933(3) 0.0485(11) Uani 1 1 d . . .
H21 H 0.3631 0.3867 0.4659 0.058 Uiso 1 1 calc R . .
C22 C 0.2880(2) 0.4280(2) 0.4855(3) 0.0522(12) Uani 1 1 d . . .
H22 H 0.2774 0.4730 0.4511 0.063 Uiso 1 1 calc R . .
C23 C 0.28824(16) 0.33615(18) 0.5729(3) 0.0286(7) Uani 1 1 d . . .
H23 H 0.2778 0.3047 0.6110 0.034 Uiso 1 1 calc R . .
C24 C 0.46521(19) 0.38664(18) 0.9364(2) 0.0316(7) Uani 1 1 d . . .
H24A H 0.4424 0.3853 0.9748 0.038 Uiso 1 1 calc R . .
H24B H 0.5130 0.3853 0.9848 0.038 Uiso 1 1 calc R . .
C25 C 0.38624(17) 0.48705(19) 0.8232(3) 0.0318(7) Uani 1 1 d . . .
H25 H 0.3466 0.4693 0.8166 0.038 Uiso 1 1 calc R . .
C26 C 0.39376(16) 0.54800(18) 0.7796(3) 0.0295(7) Uani 1 1 d . . .
H26 H 0.3596 0.5802 0.7371 0.035 Uiso 1 1 calc R . .
C27 C 0.49172(15) 0.49851(17) 0.8677(2) 0.0234(6) Uani 1 1 d . . .
H27 H 0.5373 0.4892 0.8974 0.028 Uiso 1 1 calc R . .

loop_
_atom_site_aniso_label
_atom_site_aniso_U_11
_atom_site_aniso_U_22
_atom_site_aniso_U_33
_atom_site_aniso_U_23
_atom_site_aniso_U_13
_atom_site_aniso_U_12
Zn1 0.01633(17) 0.01342(17) 0.01741(17) 0.00006(12) 0.00609(13) -0.00044(12)
Zn2 0.0177(2) 0.0162(2) 0.0170(2) 0.000 0.00198(19) 0.000
N1 0.0185(12) 0.0188(12) 0.0195(12) 0.0001(9) 0.0066(10) 0.0001(10)
N2 0.0175(12) 0.0187(12) 0.0243(13) 0.0031(10) 0.0081(10) 0.0021(10)
N3 0.0239(13) 0.0243(14) 0.0202(12) -0.0015(10) 0.0086(11) 0.0052(10)
N4 0.0248(13) 0.0194(13) 0.0232(13) 0.0007(10) 0.0112(11) 0.0041(10)
N5 0.0345(15) 0.0207(13) 0.0202(13) -0.0043(10) 0.0135(12) -0.0048(11)
N6 0.0196(12) 0.0232(13) 0.0207(12) -0.0002(10) 0.0073(10) -0.0001(10)
O1 0.0339(12) 0.0150(10) 0.0225(11) -0.0039(8) 0.0131(10) -0.0042(9)
O2 0.0441(14) 0.0248(12) 0.0194(11) -0.0012(9) 0.0075(10) 0.0004(10)
O3 0.0288(12) 0.0213(12) 0.0268(12) 0.0024(9) -0.0031(10) 0.0040(9)
O4 0.0325(12) 0.0198(12) 0.0298(12) 0.0031(9) 0.0058(10) 0.0051(9)
O5 0.0219(10) 0.0137(10) 0.0220(10) 0.0013(8) 0.0062(9) -0.0004(8)
O6 0.0271(11) 0.0188(11) 0.0249(11) -0.0046(8) 0.0095(9) 0.0009(8)
O7 0.0407(16) 0.111(3) 0.0276(15) -0.0081(16) 0.0166(13) -0.0360(17)
O8 0.067(2) 0.080(3) 0.109(3) -0.024(2) 0.002(2) 0.026(2)
O9 0.121(4) 0.085(3) 0.102(3) 0.006(2) 0.069(3) 0.026(3)
C1 0.0257(15) 0.0219(15) 0.0215(15) -0.0045(12) 0.0122(13) -0.0057(12)
C2 0.0191(14) 0.0167(14) 0.0184(14) -0.0018(11) 0.0090(12) -0.0025(11)
C3 0.0193(14) 0.0103(13) 0.0239(15) -0.0011(11) 0.0097(12) -0.0014(10)
C4 0.0145(13) 0.0202(15) 0.0203(14) 0.0034(11) 0.0070(11) 0.0017(11)
C5 0.0150(13) 0.0204(15) 0.0172(13) -0.0022(11) 0.0060(11) -0.0037(11)
C6 0.0137(13) 0.0129(13) 0.0212(14) -0.0006(10) 0.0077(11) -0.0023(10)
C7 0.0151(13) 0.0188(14) 0.0157(13) 0.0044(11) 0.0051(11) 0.0023(11)
C8 0.0221(15) 0.0223(16) 0.0231(15) 0.0040(12) 0.0082(13) 0.0018(12)
C9 0.0103(12) 0.0182(15) 0.0236(15) -0.0020(11) 0.0044(11) -0.0009(10)
C10 0.0256(16) 0.0327(18) 0.0213(15) -0.0085(13) 0.0068(13) 0.0025(13)
C11 0.0230(16) 0.0276(17) 0.0239(16) -0.0061(13) 0.0028(13) 0.0007(13)
C12 0.0226(15) 0.0185(15) 0.0229(15) -0.0021(11) 0.0083(12) 0.0005(12)
C13 0.0172(14) 0.0244(16) 0.0357(18) 0.0057(13) 0.0122(13) 0.0032(12)
C14 0.0146(13) 0.0219(15) 0.0302(16) 0.0026(12) 0.0103(12) 0.0034(11)
C15 0.0203(15) 0.0195(15) 0.0278(16) -0.0039(12) 0.0071(13) 0.0025(12)
C16 0.0182(14) 0.0255(16) 0.0222(15) 0.0005(12) 0.0080(12) 0.0074(12)
C17 0.0295(16) 0.0187(15) 0.0247(15) 0.0007(12) 0.0156(13) -0.0003(12)
C18 0.0251(15) 0.0247(16) 0.0255(15) -0.0014(12) 0.0143(13) -0.0016(12)
C19 0.0204(14) 0.0278(16) 0.0231(15) 0.0013(12) 0.0116(13) 0.0015(12)
C20 0.0268(16) 0.0274(17) 0.0233(16) -0.0018(12) 0.0106(13) 0.0074(13)
C21 0.063(3) 0.048(2) 0.059(3) 0.024(2) 0.049(2) 0.026(2)
C22 0.073(3) 0.045(2) 0.064(3) 0.032(2) 0.053(3) 0.033(2)
C23 0.0280(16) 0.0260(17) 0.0344(18) 0.0057(13) 0.0178(15) 0.0036(13)
C24 0.047(2) 0.0246(17) 0.0241(16) -0.0008(13) 0.0189(15) -0.0059(15)
C25 0.0274(17) 0.0346(19) 0.0362(18) -0.0040(15) 0.0184(15) -0.0030(14)
C26 0.0227(16) 0.0308(18) 0.0316(17) -0.0029(13) 0.0114(14) 0.0021(13)
C27 0.0246(15) 0.0234(16) 0.0195(14) -0.0055(12) 0.0093(12) -0.0023(12)

loop_
_atom_type_symbol
_atom_type_description
_atom_type_scat_dispersion_real
_atom_type_scat_dispersion_imag
_atom_type_scat_source
C C 0.0033 0.0016 'International Tables Vol C Tables 4.2.6.8 and 6.1.1.4'
H H 0.0000 0.0000 'International Tables Vol C Tables 4.2.6.8 and 6.1.1.4'
N N 0.0061 0.0033 'International Tables Vol C Tables 4.2.6.8 and 6.1.1.4'
O O 0.0106 0.0060 'International Tables Vol C Tables 4.2.6.8 and 6.1.1.4'
Zn Zn 0.2839 1.4301 'International Tables Vol C Tables 4.2.6.8 and 6.1.1.4'

loop_
_geom_angle_atom_site_label_1
_geom_angle_atom_site_label_2
_geom_angle_atom_site_label_3
_geom_angle
_geom_angle_site_symmetry_1
_geom_angle_site_symmetry_3
O1 Zn1 N1 109.87(9) . .
O1 Zn1 N4 101.80(9) . 8_556
N1 Zn1 N4 118.18(10) . 8_556
O1 Zn1 O5 96.41(8) . 4_647
N1 Zn1 O5 107.89(9) . 4_647
N4 Zn1 O5 119.78(9) 8_556 4_647
O1 Zn1 C9 125.09(9) . 4_647
N1 Zn1 C9 95.75(9) . 4_647
N4 Zn1 C9 107.43(10) 8_556 4_647
O5 Zn1 C9 28.69(8) 4_647 4_647
O3 Zn2 O3 98.99(13) 2_758 .
O3 Zn2 N6 120.68(10) 2_758 3_546
O3 Zn2 N6 107.58(10) . 3_546
O3 Zn2 N6 107.58(10) 2_758 4_647
O3 Zn2 N6 120.68(10) . 4_647
N6 Zn2 N6 102.60(14) 3_546 4_647
C12 N1 C10 105.4(2) . .
C12 N1 Zn1 128.3(2) . .
C10 N1 Zn1 126.1(2) . .
C12 N2 C11 107.9(2) . .
C12 N2 C13 126.4(3) . .
C11 N2 C13 125.4(3) . .
C23 N3 C21 106.4(3) . .
C23 N3 C20 124.0(3) . .
C21 N3 C20 128.5(3) . .
C23 N4 C22 104.8(3) . .
C23 N4 Zn1 122.2(2) . 8_455
C22 N4 Zn1 130.8(2) . 8_455
C27 N5 C25 107.5(3) . .
C27 N5 C24 126.0(3) . .
C25 N5 C24 126.4(3) . .
C27 N6 C26 106.0(3) . .
C27 N6 Zn2 125.2(2) . 3_454
C26 N6 Zn2 127.8(2) . 3_454
C1 O1 Zn1 121.53(19) . .
C8 O3 Zn2 108.26(19) . .
C9 O5 Zn1 101.62(18) . 4_657
H7D O7 H7C 99(2) . .
H9D O9 H9C 99(2) . .
O2 C1 O1 123.7(3) . .
O2 C1 C2 120.3(3) . .
O1 C1 C2 116.0(3) . .
C3 C2 C7 119.5(3) . .
C3 C2 C1 119.4(3) . .
C7 C2 C1 121.0(3) . .
C2 C3 C4 120.9(3) . .
C2 C3 H3 119.6 . .
C4 C3 H3 119.6 . .
C3 C4 C5 119.5(3) . .
C3 C4 C8 117.9(3) . .
C5 C4 C8 122.2(3) . .
C4 C5 C6 120.1(3) . .
C4 C5 H5 119.9 . .
C6 C5 H5 119.9 . .
C7 C6 C5 119.8(3) . .
C7 C6 C9 121.6(2) . .
C5 C6 C9 118.4(2) . .
C6 C7 C2 120.1(3) . .
C6 C7 H7 120.0 . .
C2 C7 H7 120.0 . .
O4 C8 O3 123.6(3) . .
O4 C8 C4 119.2(3) . .
O3 C8 C4 117.1(3) . .
O6 C9 O5 121.9(3) . .
O6 C9 C6 119.6(3) . .
O5 C9 C6 118.4(2) . .
O6 C9 Zn1 72.87(16) . 4_657
O5 C9 Zn1 49.69(14) . 4_657
C6 C9 Zn1 164.2(2) . 4_657
C11 C10 N1 109.6(3) . .
C11 C10 H10 125.2 . .
N1 C10 H10 125.2 . .
C10 C11 N2 106.0(3) . .
C10 C11 H11 127.0 . .
N2 C11 H11 127.0 . .
N1 C12 N2 111.1(3) . .
N1 C12 H12 124.4 . .
N2 C12 H12 124.4 . .
N2 C13 C14 109.8(2) . .
N2 C13 H13A 109.7 . .
C14 C13 H13A 109.7 . .
N2 C13 H13B 109.7 . .
C14 C13 H13B 109.7 . .
H13A C13 H13B 108.2 . .
C19 C14 C15 119.5(3) . .
C19 C14 C13 119.1(3) . .
C15 C14 C13 121.4(3) . .
C16 C15 C14 120.8(3) . .
C16 C15 H15 119.6 . .
C14 C15 H15 119.6 . .
C15 C16 C17 118.8(3) . .
C15 C16 C20 121.4(3) . .
C17 C16 C20 119.6(3) . .
C18 C17 C16 121.2(3) . .
C18 C17 H17 119.4 . .
C16 C17 H17 119.4 . .
C17 C18 C19 118.9(3) . .
C17 C18 C24 123.5(3) . .
C19 C18 C24 117.5(3) . .
C14 C19 C18 120.7(3) . .
C14 C19 H19 119.6 . .
C18 C19 H19 119.6 . .
N3 C20 C16 109.6(2) . .
N3 C20 H20A 109.8 . .
C16 C20 H20A 109.8 . .
N3 C20 H20B 109.8 . .
C16 C20 H20B 109.8 . .
H20A C20 H20B 108.2 . .
C22 C21 N3 106.3(3) . .
C22 C21 H21 126.9 . .
N3 C21 H21 126.9 . .
C21 C22 N4 110.0(3) . .
C21 C22 H22 125.0 . .
N4 C22 H22 125.0 . .
N4 C23 N3 112.5(3) . .
N4 C23 H23 123.8 . .
N3 C23 H23 123.8 . .
N5 C24 C18 113.6(3) . .
N5 C24 H24A 108.9 . .
C18 C24 H24A 108.9 . .
N5 C24 H24B 108.9 . .
C18 C24 H24B 108.9 . .
H24A C24 H24B 107.7 . .
C26 C25 N5 106.3(3) . .
C26 C25 H25 126.8 . .
N5 C25 H25 126.8 . .
C25 C26 N6 109.4(3) . .
C25 C26 H26 125.3 . .
N6 C26 H26 125.3 . .
N6 C27 N5 110.8(3) . .
N6 C27 H27 124.6 . .
N5 C27 H27 124.6 . .

loop_
_geom_bond_atom_site_label_1
_geom_bond_atom_site_label_2
_geom_bond_distance
_geom_bond_site_symmetry_2
Zn1 O1 2.002(2) .
Zn1 N1 2.008(2) .
Zn1 N4 2.009(2) 8_556
Zn1 O5 2.021(2) 4_647
Zn1 C9 2.596(3) 4_647
Zn2 O3 1.984(2) 2_758
Zn2 O3 1.984(2) .
Zn2 N6 2.007(3) 3_546
Zn2 N6 2.007(3) 4_647
N1 C12 1.318(4) .
N1 C10 1.380(4) .
N2 C12 1.340(4) .
N2 C11 1.361(4) .
N2 C13 1.470(4) .
N3 C23 1.333(4) .
N3 C21 1.371(4) .
N3 C20 1.472(4) .
N4 C23 1.321(4) .
N4 C22 1.365(5) .
N4 Zn1 2.009(2) 8_455
N5 C27 1.341(4) .
N5 C25 1.378(4) .
N5 C24 1.459(4) .
N6 C27 1.320(4) .
N6 C26 1.384(4) .
N6 Zn2 2.007(3) 3_454
O1 C1 1.294(4) .
O2 C1 1.232(4) .
O3 C8 1.278(4) .
O4 C8 1.241(4) .
O5 C9 1.272(4) .
O5 Zn1 2.021(2) 4_657
O6 C9 1.245(3) .
O7 H7D 0.903(19) .
O7 H7C 0.897(19) .
O9 H9D 0.911(18) .
O9 H9C 0.905(18) .
C1 C2 1.509(4) .
C2 C3 1.388(4) .
C2 C7 1.394(4) .
C3 C4 1.389(4) .
C3 H3 0.9300 .
C4 C5 1.391(4) .
C4 C8 1.509(4) .
C5 C6 1.394(4) .
C5 H5 0.9300 .
C6 C7 1.393(4) .
C6 C9 1.510(4) .
C7 H7 0.9300 .
C9 Zn1 2.596(3) 4_657
C10 C11 1.354(4) .
C10 H10 0.9300 .
C11 H11 0.9300 .
C12 H12 0.9300 .
C13 C14 1.508(4) .
C13 H13A 0.9700 .
C13 H13B 0.9700 .
C14 C19 1.381(4) .
C14 C15 1.398(4) .
C15 C16 1.380(4) .
C15 H15 0.9300 .
C16 C17 1.398(4) .
C16 C20 1.517(4) .
C17 C18 1.385(4) .
C17 H17 0.9300 .
C18 C19 1.393(4) .
C18 C24 1.512(4) .
C19 H19 0.9300 .
C20 H20A 0.9700 .
C20 H20B 0.9700 .
C21 C22 1.354(5) .
C21 H21 0.9300 .
C22 H22 0.9300 .
C23 H23 0.9300 .
C24 H24A 0.9700 .
C24 H24B 0.9700 .
C25 C26 1.344(5) .
C25 H25 0.9300 .
C26 H26 0.9300 .
C27 H27 0.9300 .
